data_4343519
loop_
_publ_author_name
'Zhang, He'
'Yu, Kai'
'Lv, Jing-Hua'
'Gong, Li-Hong'
'Wang, Chun-Mei'
'Wang, Chun-Xiao'
'Sun, Di'
'Zhou, Bai-Bin'

_publ_section_title
;
 Organic-Inorganic Hybrid Materials Based on Basket-like
 {Ca&#x2282;P6Mo18O73} Cages.
;
_journal_issue 14
_journal_name_full 'Inorganic chemistry'
_journal_page_first 6744
_journal_page_last 6757
_journal_paper_doi 10.1021/acs.inorgchem.5b00508
_journal_volume 54
_journal_year 2015
_chemical_absolute_configuration unk
_chemical_formula_moiety 'C36 H68 Ca Cu Mo18 N12 O77 P6'
_chemical_formula_sum 'C36 H68 Ca Cu Mo18 N12 O77 P6'
_chemical_formula_weight 3917.39
_chemical_name_systematic
; 
 ? 
;
_space_group_IT_number 4
_symmetry_cell_setting monoclinic
_symmetry_space_group_name_Hall 'P 2yb'
_symmetry_space_group_name_H-M 'P 1 21 1'
_atom_sites_solution_hydrogens geom
_atom_sites_solution_primary direct
_atom_sites_solution_secondary difmap
_audit_creation_method SHELXL-97
_cell_angle_alpha 90.00
_cell_angle_beta 104.734(8)
_cell_angle_gamma 90.00
_cell_formula_units_Z 2
_cell_length_a 16.669(8)
_cell_length_b 14.021(7)
_cell_length_c 21.701(10)
_cell_measurement_temperature 298(2)
_cell_volume 4905(4)
_computing_cell_refinement 'Bruker SMART'
_computing_data_collection 'Bruker SMART'
_computing_data_reduction 'Bruker SMART'
_computing_molecular_graphics 'Bruker SHELXTL'
_computing_publication_material 'Bruker SHELXTL'
_computing_structure_refinement 'SHELXL-97 (Sheldrick, 1997)'
_computing_structure_solution 'SHELXS-97 (Sheldrick, 1990)'
_diffrn_ambient_temperature 298(2)
_diffrn_measured_fraction_theta_full 0.985
_diffrn_measured_fraction_theta_max 0.985
_diffrn_measurement_device_type 'CCD area detector'
_diffrn_measurement_method 'phi and omega scans'
_diffrn_radiation_monochromator graphite
_diffrn_radiation_source 'fine-focus sealed tube'
_diffrn_radiation_type MoK\a
_diffrn_radiation_wavelength 0.71000
_diffrn_reflns_av_R_equivalents 0.0348
_diffrn_reflns_av_sigmaI/netI 0.0729
_diffrn_reflns_limit_h_max 13
_diffrn_reflns_limit_h_min -21
_diffrn_reflns_limit_k_max 17
_diffrn_reflns_limit_k_min -15
_diffrn_reflns_limit_l_max 27
_diffrn_reflns_limit_l_min -26
_diffrn_reflns_number 28082
_diffrn_reflns_theta_full 27.23
_diffrn_reflns_theta_max 27.23
_diffrn_reflns_theta_min 2.00
_exptl_absorpt_coefficient_mu 2.696
_exptl_absorpt_correction_T_max 0.4113
_exptl_absorpt_correction_T_min 0.3056
_exptl_absorpt_correction_type multi-scan
_exptl_crystal_colour blue
_exptl_crystal_density_diffrn 2.652
_exptl_crystal_density_method 'not measured'
_exptl_crystal_description block
_exptl_crystal_F_000 3758.0
_exptl_crystal_size_max 0.22
_exptl_crystal_size_mid 0.20
_exptl_crystal_size_min 0.18
_refine_diff_density_max 1.417
_refine_diff_density_min -0.838
_refine_diff_density_rms 0.156
_refine_ls_abs_structure_details 'Flack H D (1983), Acta Cryst. A39, 876-881'
_refine_ls_abs_structure_Flack 0.05(2)
_refine_ls_extinction_coef 0.00005(2)
_refine_ls_extinction_expression Fc^*^=kFc[1+0.001xFc^2^\l^3^/sin(2\q)]^-1/4^
_refine_ls_extinction_method SHELXL
_refine_ls_goodness_of_fit_ref 1.026
_refine_ls_hydrogen_treatment constr
_refine_ls_matrix_type full
_refine_ls_number_parameters 1361
_refine_ls_number_reflns 19232
_refine_ls_number_restraints 63
_refine_ls_restrained_S_all 1.029
_refine_ls_R_factor_all 0.0530
_refine_ls_R_factor_gt 0.0405
_refine_ls_shift/su_max 0.001
_refine_ls_shift/su_mean 0.000
_refine_ls_structure_factor_coef Fsqd
_refine_ls_weighting_details 'calc w=1/[\s^2^(Fo^2^)+(0.0232P)^2^+0.0000P] where P=(Fo^2^+2Fc^2^)/3'
_refine_ls_weighting_scheme calc
_refine_ls_wR_factor_gt 0.0750
_refine_ls_wR_factor_ref 0.0814
_reflns_number_gt 16381
_reflns_number_total 21623
_reflns_threshold_expression >2sigma(I)
_cod_data_source_file ic5b00508_si_002.cif
_cod_data_source_block p
_cod_depositor_comments
;
The following automatic conversions were performed:

'_chemical_absolute_configuration' value ' unk ' changed to 'unk'
according to
/usr/data/users/saulius/crontab/automatic-downloads/rss-feeds/ACS/lib/dictionaries/cif_core.dic
dictionary named 'cif_core.dic' version 2.4.2 from 2011-04-26.

'_symmetry_cell_setting' value 'Monoclinic' changed to 'monoclinic'
according to
/usr/data/users/saulius/crontab/automatic-downloads/rss-feeds/ACS/lib/dictionaries/cif_core.dic
dictionary named 'cif_core.dic' version 2.4.2 from 2011-04-26.

Automatic conversion script
Id: cif_fix_values 3271 2015-04-21 07:52:19Z andrius 

 Adding full bibliography for 4343517--4343520.cif.
;
_cod_original_sg_symbol_H-M 'P 21'
_cod_database_code 4343519

loop_
_symmetry_equiv_pos_as_xyz
'x, y, z'
'-x, y+1/2, -z'

loop_
_atom_site_label
_atom_site_type_symbol
_atom_site_fract_x
_atom_site_fract_y
_atom_site_fract_z
_atom_site_U_iso_or_equiv
_atom_site_adp_type
_atom_site_occupancy
_atom_site_symmetry_multiplicity
_atom_site_calc_flag
_atom_site_refinement_flags
Mo1 Mo 0.19416(4) 0.13414(5) 0.79946(3) 0.01649(16) Uani 1 1 d .
Mo2 Mo 0.31414(5) 0.60392(5) 0.65024(3) 0.01661(16) Uani 1 1 d .
Mo3 Mo 0.01994(5) 0.49017(5) 0.66714(4) 0.01807(17) Uani 1 1 d .
Mo4 Mo 0.60080(4) 0.37750(6) 0.84959(3) 0.01851(16) Uani 1 1 d .
Mo5 Mo 0.19571(4) 0.62325(5) 0.77475(3) 0.01623(16) Uani 1 1 d .
Mo6 Mo 0.14096(5) 0.46669(5) 0.54253(3) 0.01796(16) Uani 1 1 d .
Mo7 Mo 0.47336(4) 0.39333(5) 0.97029(3) 0.01690(16) Uani 1 1 d .
Mo8 Mo 0.14147(5) 0.22515(5) 0.55550(3) 0.01884(16) Uani 1 1 d .
Mo9 Mo -0.02787(4) 0.38440(6) 0.80983(3) 0.01949(16) Uani 1 1 d .
Mo10 Mo 0.45519(5) 0.47183(5) 0.57329(3) 0.01919(17) Uani 1 1 d .
Mo11 Mo 0.01822(5) 0.24625(5) 0.67875(3) 0.01759(16) Uani 1 1 d .
Mo12 Mo 0.29689(5) 0.33371(5) 0.48264(4) 0.02079(17) Uani 1 1 d .
Mo13 Mo 0.31746(5) 0.11557(5) 0.67780(3) 0.01730(16) Uani 1 1 d .
Mo14 Mo 0.12320(5) 0.52271(5) 0.90874(4) 0.01904(17) Uani 1 1 d .
Mo15 Mo 0.61538(4) 0.35757(5) 0.67908(3) 0.02056(17) Uani 1 1 d .
Mo16 Mo 0.45887(5) 0.21937(5) 0.58744(3) 0.01979(17) Uani 1 1 d .
Mo17 Mo 0.12530(5) 0.26892(5) 0.92301(4) 0.01830(17) Uani 1 1 d .
Mo18 Mo 0.27485(4) 0.40773(6) 1.02076(3) 0.02202(18) Uani 1 1 d .
Cu1 Cu 0.49981(7) 0.14658(8) 1.01234(5) 0.0202(2) Uani 1 1 d .
Ca1 Ca 0.36907(9) 0.37705(13) 0.80054(7) 0.0182(4) Uani 1 1 d .
P1 P 0.50232(14) 0.53553(16) 0.73283(10) 0.0169(5) Uani 1 1 d .
P2 P 0.33089(13) 0.56157(16) 0.91045(10) 0.0161(5) Uani 1 1 d .
P3 P 0.33120(14) 0.22035(16) 0.92867(10) 0.0164(5) Uani 1 1 d .
P4 P 0.50367(14) 0.19822(16) 0.75160(10) 0.0188(5) Uani 1 1 d .
P5 P 0.17350(12) 0.37854(15) 0.78548(9) 0.0132(4) Uani 1 1 d .
P6 P 0.31155(12) 0.35729(15) 0.64811(10) 0.0145(4) Uani 1 1 d .
O1 O 0.6578(4) 0.2799(5) 0.8821(3) 0.0310(16) Uani 1 1 d .
O2 O 0.6744(4) 0.2616(4) 0.6704(3) 0.0307(16) Uani 1 1 d .
O3 O 0.1763(4) 0.7429(4) 0.7734(3) 0.0270(15) Uani 1 1 d .
O4 O 0.0892(4) 0.1403(4) 0.5053(3) 0.0269(14) Uani 1 1 d .
O5 O -0.1292(3) 0.3853(5) 0.8131(3) 0.0282(14) Uani 1 1 d .
O6 O 0.3137(4) 0.7186(4) 0.6260(3) 0.0281(15) Uani 1 1 d .
O7 O 0.3880(3) 0.2908(4) 0.9039(2) 0.0152(12) Uani 1 1 d .
O8 O -0.0595(4) 0.5654(4) 0.6344(3) 0.0255(14) Uani 1 1 d .
O9 O 0.5302(4) 0.5413(4) 0.5569(3) 0.0307(15) Uani 1 1 d .
O10 O 0.5256(4) 0.4929(4) 1.0054(3) 0.0253(14) Uani 1 1 d .
O11 O -0.0607(4) 0.1699(4) 0.6524(3) 0.0258(14) Uani 1 1 d .
O12 O 0.0891(4) 0.5374(4) 0.4818(3) 0.0269(14) Uani 1 1 d .
O13 O 0.6620(4) 0.4721(5) 0.8802(3) 0.0280(15) Uani 1 1 d .
O14 O -0.0377(3) 0.3667(4) 0.6439(2) 0.0204(13) Uani 1 1 d .
O15 O 0.5237(3) 0.3825(4) 0.9010(2) 0.0196(12) Uani 1 1 d .
O16 O -0.0226(4) 0.4735(4) 0.7506(3) 0.0219(14) Uani 1 1 d .
O17 O 0.0995(3) 0.3427(4) 0.5120(3) 0.0202(13) Uani 1 1 d .
O18 O 0.5336(4) 0.1436(5) 0.5775(3) 0.0283(15) Uani 1 1 d .
O19 O 0.3833(3) 0.4016(4) 1.0124(2) 0.0224(13) Uani 1 1 d .
O20 O 0.1732(4) 0.0175(4) 0.8101(3) 0.0260(14) Uani 1 1 d .
O21 O 0.2975(3) 0.6253(4) 0.8516(3) 0.0185(12) Uani 1 1 d .
O22 O 0.2340(4) 0.4354(4) 0.4942(3) 0.0246(14) Uani 1 1 d .
O23 O 0.2973(3) 0.1429(4) 0.8768(3) 0.0209(13) Uani 1 1 d .
O24 O 0.6287(3) 0.3710(5) 0.7669(3) 0.0252(14) Uani 1 1 d .
O25 O 0.2205(4) 0.1499(4) 0.6159(3) 0.0219(13) Uani 1 1 d .
O26 O 0.0710(4) 0.2378(4) 0.6117(3) 0.0263(15) Uani 1 1 d .
O27 O 0.5881(4) 0.1423(4) 0.7811(3) 0.0297(15) Uani 1 1 d .
O28 O 0.2345(4) 0.2415(4) 0.5041(3) 0.0248(14) Uani 1 1 d .
O29 O 0.1340(4) 0.5953(4) 0.8421(3) 0.0220(14) Uani 1 1 d .
O30 O 0.1218(4) 0.2029(5) 0.9877(3) 0.0317(16) Uani 1 1 d .
O31 O 0.2302(3) 0.4656(4) 0.7877(2) 0.0156(12) Uani 1 1 d .
O32 O 0.0716(4) 0.4764(4) 0.5984(3) 0.0211(13) Uani 1 1 d .
O33 O 0.5115(4) 0.2456(4) 0.6880(3) 0.0215(14) Uani 1 1 d .
O34 O 0.2178(4) 0.5560(4) 0.5924(3) 0.0216(14) Uani 1 1 d .
O35 O 0.3881(4) 0.4835(4) 0.8945(3) 0.0198(13) Uani 1 1 d .
O36 O 0.1202(4) 0.6033(5) 0.9666(3) 0.0289(15) Uani 1 1 d .
O37 O -0.0210(4) 0.2806(4) 0.7608(3) 0.0217(14) Uani 1 1 d .
O38 O 0.1005(4) 0.1688(4) 0.7329(3) 0.0209(13) Uani 1 1 d .
O39 O 0.1013(4) 0.5764(4) 0.7116(3) 0.0205(13) Uani 1 1 d .
O40 O 0.3327(3) 0.4498(4) 0.6868(3) 0.0152(12) Uani 1 1 d .
O41 O 0.4939(3) 0.2755(4) 0.7987(3) 0.0162(12) Uani 1 1 d .
O42 O 0.3808(3) 0.1709(4) 0.9892(3) 0.0206(13) Uani 1 1 d .
O43 O 0.4969(4) 0.4765(4) 0.7902(3) 0.0191(13) Uani 1 1 d .
O44 O 0.6711(4) 0.4528(4) 0.6624(3) 0.0296(15) Uani 1 1 d .
O45 O 0.1071(3) 0.3724(4) 0.7201(2) 0.0170(12) Uani 1 1 d .
O46 O 0.4317(4) 0.6076(4) 0.7143(3) 0.0201(13) Uani 1 1 d .
O47 O 0.0150(4) 0.4872(4) 0.8810(3) 0.0260(15) Uani 1 1 d .
O48 O 0.3804(4) 0.6252(4) 0.9655(3) 0.0223(13) Uani 1 1 d .
O49 O 0.3811(4) 0.5553(4) 0.5891(3) 0.0221(14) Uani 1 1 d .
O50 O 0.4362(4) 0.1236(4) 0.7410(3) 0.0206(13) Uani 1 1 d .
O51 O 0.5064(4) 0.4690(4) 0.6758(3) 0.0203(13) Uani 1 1 d .
O52 O 0.2709(4) 0.3200(5) 1.0749(3) 0.0396(18) Uani 1 1 d .
O53 O 0.4821(4) 0.1285(5) 1.1050(3) 0.0349(16) Uani 1 1 d .
H53A H 0.4824 0.0728 1.1206 0.042 Uiso 1 1 d R
H53B H 0.4749 0.1768 1.1266 0.042 Uiso 1 1 d R
O54 O 0.5259(3) 0.3466(4) 0.5954(2) 0.0191(12) Uani 1 1 d .
O55 O 0.3657(3) 0.3497(4) 0.5971(2) 0.0181(12) Uani 1 1 d .
O56 O 0.2578(3) 0.2798(4) 0.9430(3) 0.0184(13) Uani 1 1 d .
O57 O 0.3859(4) 0.1453(4) 0.6122(3) 0.0237(14) Uani 1 1 d .
O58 O 0.5870(4) 0.5934(4) 0.7526(3) 0.0254(14) Uani 1 1 d .
O59 O 0.2629(4) 0.1188(4) 0.7431(3) 0.0204(13) Uani 1 1 d .
O60 O 0.2619(3) 0.6191(4) 0.7164(2) 0.0177(12) Uani 1 1 d .
O61 O 0.2299(4) 0.2906(4) 0.7967(3) 0.0176(13) Uani 1 1 d .
O62 O 0.1331(4) 0.1824(4) 0.8649(3) 0.0208(13) Uani 1 1 d .
O63 O 0.5188(4) 0.1477(5) 0.9160(3) 0.0395(18) Uani 1 1 d .
H63A H 0.5307 0.1995 0.8999 0.047 Uiso 1 1 d R
H63B H 0.5143 0.0962 0.8947 0.047 Uiso 1 1 d R
O64 O 0.1245(3) 0.3868(4) 0.8388(2) 0.0177(12) Uani 1 1 d .
O65 O 0.4010(4) 0.2446(4) 0.5052(3) 0.0253(14) Uani 1 1 d .
O66 O 0.0174(4) 0.3035(4) 0.8919(3) 0.0229(14) Uani 1 1 d .
O67 O 0.2818(4) 0.3250(5) 0.4023(3) 0.0336(16) Uani 1 1 d .
O68 O 0.5250(4) 0.3013(4) 1.0172(3) 0.0270(15) Uani 1 1 d .
O69 O 0.2193(3) 0.3542(4) 0.6105(2) 0.0182(12) Uani 1 1 d .
O70 O 0.1555(3) 0.4017(4) 0.9666(3) 0.0217(13) Uani 1 1 d .
O71 O 0.3335(4) 0.2749(4) 0.6963(3) 0.0176(13) Uani 1 1 d .
O72 O 0.3189(4) -0.0038(4) 0.6677(3) 0.0283(15) Uani 1 1 d .
O73 O 0.2575(4) 0.5110(4) 0.9312(3) 0.0223(14) Uani 1 1 d .
O74 O 0.4000(4) 0.4287(4) 0.4954(3) 0.0237(14) Uani 1 1 d .
N2 N -0.1083(5) 0.3691(6) 0.4037(4) 0.035(2) Uani 1 1 d .
N6 N 0.6747(5) 0.3963(8) 0.5064(4) 0.044(2) Uani 1 1 d .
N9 N 0.8112(5) 0.3701(8) 0.0037(4) 0.046(2) Uani 1 1 d U
N10 N 1.1906(6) 0.5931(6) 0.2068(4) 0.041(2) Uani 1 1 d .
C1 C 1.1824(7) 0.6321(8) 0.2606(5) 0.042(3) Uani 1 1 d .
H1 H 1.1547 0.6888 0.2636 0.051 Uiso 1 1 calc R
N11 N 1.2188(6) 0.5791(7) 0.3082(5) 0.051(3) Uani 1 1 d .
H11A H 1.2210 0.5900 0.3476 0.061 Uiso 1 1 calc R
N12 N 0.7094(7) 0.3198(10) 0.0382(5) 0.070(4) Uani 1 1 d .
H12 H 0.6751 0.2828 0.0502 0.084 Uiso 1 1 calc R
C2 C 0.7079(8) 0.4185(14) 0.0379(6) 0.076(5) Uani 1 1 d .
H2 H 0.6688 0.4567 0.0498 0.091 Uiso 1 1 calc R
C3 C 0.7715(9) 0.4486(9) 0.0180(6) 0.055(3) Uani 1 1 d .
H3 H 0.7866 0.5118 0.0143 0.066 Uiso 1 1 calc R
N4 N -0.0812(5) 0.3401(7) 0.5044(4) 0.042(2) Uani 1 1 d .
H4A H -0.0683 0.3482 0.5450 0.051 Uiso 1 1 calc R
N5 N 0.5317(5) 0.3615(7) 0.1845(4) 0.038(2) Uani 1 1 d .
C4 C -0.0906(7) 0.4095(8) 0.4612(5) 0.040(3) Uani 1 1 d .
H4 H -0.0856 0.4745 0.4696 0.048 Uiso 1 1 calc R
C5 C 0.5345(7) 0.4469(7) 0.1600(5) 0.036(2) Uani 1 1 d .
H5 H 0.4889 0.4861 0.1443 0.043 Uiso 1 1 calc R
N7 N 0.6140(6) 0.4690(7) 0.1615(4) 0.048(3) Uani 1 1 d .
H7A H 0.6317 0.5216 0.1494 0.058 Uiso 1 1 calc R
N8 N 0.7893(6) 0.4105(8) 0.5796(4) 0.054(3) Uani 1 1 d .
H8 H 0.8324 0.3969 0.6098 0.065 Uiso 1 1 calc R
C6 C -0.1168(6) 0.4227(8) 0.3430(5) 0.043(3) Uani 1 1 d .
H6A H -0.1554 0.4750 0.3412 0.052 Uiso 1 1 calc R
H6B H -0.1394 0.3807 0.3073 0.052 Uiso 1 1 calc R
C7 C 0.6101(7) 0.3248(8) 0.1999(5) 0.046(3) Uani 1 1 d .
H7 H 0.6255 0.2648 0.2171 0.055 Uiso 1 1 calc R
C8 C 0.5990(8) 0.3487(10) 0.4645(6) 0.067(4) Uani 1 1 d .
H8A H 0.6160 0.2923 0.4452 0.080 Uiso 1 1 calc R
H8B H 0.5625 0.3286 0.4904 0.080 Uiso 1 1 calc R
C9 C 0.6608(7) 0.3905(9) 0.1860(5) 0.049(3) Uani 1 1 d .
H9 H 0.7178 0.3843 0.1919 0.059 Uiso 1 1 calc R
C10 C -0.0338(7) 0.4619(8) 0.3372(5) 0.046(3) Uani 1 1 d .
H10A H -0.0152 0.5087 0.3707 0.056 Uiso 1 1 calc R
H10B H -0.0434 0.4956 0.2969 0.056 Uiso 1 1 calc R
C11 C 0.7687(7) 0.5000(10) 0.5554(6) 0.054(3) Uani 1 1 d .
H11 H 0.7981 0.5563 0.5674 0.065 Uiso 1 1 calc R
C12 C -0.0958(7) 0.2523(8) 0.4734(6) 0.046(3) Uani 1 1 d .
H12A H -0.0944 0.1924 0.4920 0.055 Uiso 1 1 calc R
C13 C 0.7323(8) 0.3468(10) 0.5493(6) 0.054(3) Uani 1 1 d .
H13 H 0.7326 0.2814 0.5566 0.064 Uiso 1 1 calc R
O75 O 0.2752(4) 0.5087(5) 1.0651(3) 0.0422(19) Uani 1 1 d .
O1W O 0.2847(6) 0.6127(6) 0.4388(4) 0.074(3) Uani 1 1 d .
H1WA H 0.2984 0.6704 0.4482 0.089 Uiso 1 1 d R
H1WB H 0.2784 0.5931 0.4008 0.089 Uiso 1 1 d R
N1 N 0.1300(6) 0.1596(7) 0.1995(5) 0.046(2) Uani 1 1 d .
O2W O 0.6503(6) 0.6579(6) 0.6591(4) 0.065(3) Uani 1 1 d .
H2WA H 0.6365 0.6868 0.6235 0.078 Uiso 1 1 d R
H2WB H 0.6977 0.6676 0.6843 0.078 Uiso 1 1 d R
N3 N 0.2332(6) 0.0698(8) 0.1937(6) 0.063(3) Uani 1 1 d .
H3A H 0.2709 0.0264 0.2027 0.076 Uiso 1 1 calc R
C14 C 0.1803(8) 0.0897(8) 0.2264(6) 0.050(3) Uani 1 1 d .
H14 H 0.1780 0.0590 0.2639 0.060 Uiso 1 1 calc R
C15 C 1.2341(7) 0.5104(8) 0.2204(6) 0.048(3) Uani 1 1 d .
H15 H 1.2473 0.4689 0.1911 0.058 Uiso 1 1 calc R
C16 C 1.1512(9) 0.6294(8) 0.1419(6) 0.058(4) Uani 1 1 d .
H16A H 1.1473 0.6983 0.1438 0.069 Uiso 1 1 calc R
H16B H 1.1868 0.6143 0.1142 0.069 Uiso 1 1 calc R
C17 C 0.6985(8) 0.4895(10) 0.5116(5) 0.053(3) Uani 1 1 d .
H17 H 0.6692 0.5389 0.4874 0.063 Uiso 1 1 calc R
C18 C 0.0381(8) 0.3899(12) 0.3406(6) 0.072(4) Uani 1 1 d .
H18A H 0.0888 0.4239 0.3405 0.086 Uiso 1 1 calc R
H18B H 0.0477 0.3530 0.3796 0.086 Uiso 1 1 calc R
C19 C 0.4563(7) 0.3128(8) 0.1948(6) 0.052(3) Uani 1 1 d .
H19A H 0.4142 0.3104 0.1547 0.063 Uiso 1 1 calc R
H19B H 0.4705 0.2476 0.2083 0.063 Uiso 1 1 calc R
C20 C 0.8832(9) 0.3646(12) -0.0227(7) 0.088(4) Uani 1 1 d U
H20A H 0.8703 0.3941 -0.0645 0.105 Uiso 1 1 calc R
H20B H 0.8974 0.2984 -0.0273 0.105 Uiso 1 1 calc R
C21 C 0.7716(8) 0.2938(11) 0.0173(6) 0.065(4) Uani 1 1 d .
H21 H 0.7867 0.2309 0.0124 0.078 Uiso 1 1 calc R
C22 C 0.4219(9) 0.3600(12) 0.2422(6) 0.083(3) Uani 1 1 d U
H22A H 0.3828 0.3162 0.2534 0.099 Uiso 1 1 calc R
H22B H 0.3902 0.4144 0.2217 0.099 Uiso 1 1 calc R
C23 C 0.0620(8) 0.2071(8) 0.2198(6) 0.057(4) Uani 1 1 d .
H23A H 0.0281 0.1592 0.2333 0.069 Uiso 1 1 calc R
H23B H 0.0272 0.2410 0.1839 0.069 Uiso 1 1 calc R
C24 C -0.1121(7) 0.2721(8) 0.4114(6) 0.051(3) Uani 1 1 d .
H24 H -0.1240 0.2274 0.3786 0.062 Uiso 1 1 calc R
C25 C 0.2194(10) 0.1273(12) 0.1445(9) 0.092(6) Uani 1 1 d .
H25 H 0.2493 0.1279 0.1137 0.110 Uiso 1 1 calc R
C26 C 0.1539(11) 0.1866(12) 0.1452(8) 0.103(7) Uani 1 1 d .
H26 H 0.1309 0.2339 0.1160 0.123 Uiso 1 1 calc R
C27 C 1.2546(7) 0.4996(10) 0.2842(7) 0.063(4) Uani 1 1 d .
H27 H 1.2857 0.4506 0.3077 0.076 Uiso 1 1 calc R
C28 C 0.0937(10) 0.2754(10) 0.2731(7) 0.081(5) Uani 1 1 d .
H28A H 0.1307 0.3213 0.2613 0.098 Uiso 1 1 calc R
H28B H 0.1241 0.2414 0.3108 0.098 Uiso 1 1 calc R
C29 C 1.0661(8) 0.4912(14) 0.1022(8) 0.098(6) Uani 1 1 d .
H29A H 1.0894 0.4596 0.1425 0.118 Uiso 1 1 calc R
H29B H 1.1025 0.4779 0.0748 0.118 Uiso 1 1 calc R
C30 C 0.4887(10) 0.3604(13) 0.3627(7) 0.102(4) Uani 1 1 d U
H30A H 0.5034 0.2935 0.3627 0.123 Uiso 1 1 calc R
H30B H 0.4358 0.3644 0.3734 0.123 Uiso 1 1 calc R
C31 C 0.5545(8) 0.4115(12) 0.4150(6) 0.085(5) Uani 1 1 d .
H31A H 0.5939 0.4427 0.3955 0.102 Uiso 1 1 calc R
H31B H 0.5275 0.4605 0.4340 0.102 Uiso 1 1 calc R
C32 C 1.0676(10) 0.5904(12) 0.1134(7) 0.083(5) Uani 1 1 d .
H32A H 1.0323 0.6044 0.1415 0.100 Uiso 1 1 calc R
H32B H 1.0444 0.6227 0.0733 0.100 Uiso 1 1 calc R
C33 C 0.0160(10) 0.3282(12) 0.2870(7) 0.100(6) Uani 1 1 d .
H33A H -0.0115 0.3651 0.2498 0.121 Uiso 1 1 calc R
H33B H -0.0230 0.2810 0.2944 0.121 Uiso 1 1 calc R
C34 C 0.9876(11) 0.4486(14) 0.0741(8) 0.116(4) Uani 1 1 d DU
H34A H 0.9839 0.3972 0.1032 0.139 Uiso 1 1 calc R
H34B H 0.9480 0.4961 0.0802 0.139 Uiso 1 1 calc R
C35 C 0.4792(10) 0.3948(14) 0.3035(8) 0.110(4) Uani 1 1 d U
H35A H 0.5343 0.3933 0.2962 0.132 Uiso 1 1 calc R
H35B H 0.4658 0.4618 0.3062 0.132 Uiso 1 1 calc R
C36 C 0.9543(11) 0.4141(14) 0.0198(8) 0.119(4) Uani 1 1 d DU
H36A H 0.9989 0.3729 0.0148 0.142 Uiso 1 1 calc R
H36B H 0.9579 0.4691 -0.0064 0.142 Uiso 1 1 calc R

loop_
_atom_site_aniso_label
_atom_site_aniso_U_11
_atom_site_aniso_U_22
_atom_site_aniso_U_33
_atom_site_aniso_U_23
_atom_site_aniso_U_13
_atom_site_aniso_U_12
Mo1 0.0159(4) 0.0148(4) 0.0183(4) 0.0009(3) 0.0034(3) -0.0012(3)
Mo2 0.0175(4) 0.0147(4) 0.0173(4) 0.0010(3) 0.0039(3) -0.0004(3)
Mo3 0.0148(4) 0.0192(4) 0.0186(4) -0.0005(3) 0.0011(3) 0.0002(3)
Mo4 0.0145(3) 0.0231(4) 0.0180(4) 0.0002(3) 0.0042(3) -0.0010(3)
Mo5 0.0149(4) 0.0144(4) 0.0184(4) -0.0005(3) 0.0025(3) 0.0014(3)
Mo6 0.0179(4) 0.0184(4) 0.0158(4) 0.0002(3) 0.0010(3) 0.0007(3)
Mo7 0.0144(3) 0.0201(4) 0.0157(4) 0.0005(3) 0.0030(3) -0.0002(3)
Mo8 0.0193(4) 0.0188(4) 0.0177(4) -0.0016(3) 0.0033(3) -0.0015(3)
Mo9 0.0141(3) 0.0246(4) 0.0200(4) -0.0014(3) 0.0050(3) -0.0001(3)
Mo10 0.0204(4) 0.0224(4) 0.0162(4) 0.0019(3) 0.0074(3) -0.0009(3)
Mo11 0.0145(4) 0.0189(4) 0.0183(4) -0.0013(3) 0.0022(3) -0.0011(3)
Mo12 0.0233(4) 0.0244(4) 0.0154(4) -0.0013(3) 0.0062(3) -0.0007(3)
Mo13 0.0185(4) 0.0148(4) 0.0191(4) -0.0007(3) 0.0056(3) 0.0006(3)
Mo14 0.0157(4) 0.0227(4) 0.0196(4) -0.0030(3) 0.0062(3) 0.0007(3)
Mo15 0.0173(3) 0.0267(4) 0.0196(4) -0.0004(3) 0.0082(3) 0.0010(3)
Mo16 0.0210(4) 0.0219(4) 0.0185(4) -0.0034(3) 0.0087(3) -0.0001(3)
Mo17 0.0151(4) 0.0225(4) 0.0180(4) 0.0013(3) 0.0056(3) -0.0017(3)
Mo18 0.0172(4) 0.0348(5) 0.0146(4) -0.0011(3) 0.0049(3) -0.0006(3)
Cu1 0.0171(5) 0.0218(6) 0.0202(6) 0.0029(5) 0.0020(4) 0.0009(5)
Ca1 0.0167(8) 0.0212(9) 0.0168(9) -0.0003(7) 0.0045(7) 0.0012(8)
P1 0.0160(11) 0.0174(12) 0.0163(11) 0.0010(9) 0.0025(9) 0.0001(9)
P2 0.0129(11) 0.0184(12) 0.0160(11) -0.0024(9) 0.0018(9) -0.0032(9)
P3 0.0159(11) 0.0175(11) 0.0152(11) 0.0022(9) 0.0027(9) -0.0010(9)
P4 0.0196(12) 0.0177(12) 0.0194(12) -0.0004(9) 0.0055(10) 0.0028(10)
P5 0.0124(9) 0.0137(11) 0.0130(10) -0.0003(9) 0.0024(8) 0.0011(9)
P6 0.0155(10) 0.0147(11) 0.0141(11) 0.0009(9) 0.0051(9) -0.0003(9)
O1 0.030(4) 0.036(4) 0.027(4) 0.003(3) 0.007(3) 0.008(3)
O2 0.029(4) 0.028(4) 0.038(4) -0.003(3) 0.013(3) 0.011(3)
O3 0.035(4) 0.016(3) 0.030(4) -0.001(3) 0.009(3) 0.002(3)
O4 0.025(3) 0.026(4) 0.027(3) -0.009(3) 0.001(3) -0.003(3)
O5 0.020(3) 0.039(4) 0.027(3) 0.002(3) 0.007(3) -0.001(3)
O6 0.032(4) 0.024(3) 0.029(4) 0.002(3) 0.008(3) 0.000(3)
O7 0.013(3) 0.017(3) 0.014(3) -0.002(2) 0.001(2) -0.001(2)
O8 0.024(3) 0.020(3) 0.029(4) 0.007(3) 0.001(3) 0.002(3)
O9 0.033(4) 0.029(4) 0.032(4) 0.002(3) 0.012(3) -0.005(3)
O10 0.025(3) 0.027(4) 0.019(3) 0.000(3) -0.003(3) -0.001(3)
O11 0.019(3) 0.027(4) 0.031(4) -0.004(3) 0.005(3) -0.005(3)
O12 0.030(4) 0.030(4) 0.018(3) 0.008(3) 0.002(3) 0.005(3)
O13 0.028(4) 0.032(4) 0.022(3) 0.002(3) 0.003(3) -0.008(3)
O14 0.020(3) 0.023(3) 0.017(3) -0.001(3) 0.003(2) 0.000(3)
O15 0.020(3) 0.021(3) 0.019(3) 0.002(3) 0.008(2) 0.001(3)
O16 0.015(3) 0.021(3) 0.031(4) -0.006(3) 0.008(3) -0.002(3)
O17 0.018(3) 0.023(3) 0.016(3) -0.001(3) -0.001(2) -0.003(3)
O18 0.023(3) 0.035(4) 0.027(3) -0.003(3) 0.007(3) 0.004(3)
O19 0.017(3) 0.033(4) 0.018(3) 0.005(3) 0.007(3) -0.001(3)
O20 0.028(4) 0.020(3) 0.030(4) -0.002(3) 0.006(3) -0.007(3)
O21 0.016(3) 0.012(3) 0.024(3) -0.003(2) 0.000(2) -0.007(3)
O22 0.024(3) 0.022(3) 0.029(4) 0.004(3) 0.010(3) 0.004(3)
O23 0.016(3) 0.021(3) 0.024(3) -0.002(3) 0.003(3) 0.000(3)
O24 0.017(3) 0.034(4) 0.027(3) 0.003(3) 0.009(3) -0.005(3)
O25 0.020(3) 0.019(3) 0.029(3) -0.002(3) 0.010(3) 0.001(3)
O26 0.022(3) 0.031(4) 0.026(3) 0.005(3) 0.005(3) 0.006(3)
O27 0.025(3) 0.026(4) 0.039(4) 0.001(3) 0.011(3) 0.011(3)
O28 0.027(3) 0.020(3) 0.031(4) -0.003(3) 0.016(3) -0.007(3)
O29 0.015(3) 0.026(3) 0.024(3) -0.001(3) 0.004(3) 0.001(3)
O30 0.026(4) 0.043(4) 0.027(4) 0.003(3) 0.009(3) -0.001(3)
O31 0.014(3) 0.016(3) 0.017(3) -0.008(2) 0.003(2) -0.004(2)
O32 0.017(3) 0.029(3) 0.016(3) 0.002(3) 0.003(3) 0.000(3)
O33 0.025(3) 0.026(3) 0.016(3) 0.000(3) 0.009(3) -0.005(3)
O34 0.026(3) 0.022(3) 0.018(3) 0.002(3) 0.006(3) 0.001(3)
O35 0.017(3) 0.026(3) 0.015(3) -0.004(3) 0.001(2) -0.002(3)
O36 0.024(3) 0.041(4) 0.022(3) -0.012(3) 0.006(3) -0.003(3)
O37 0.025(3) 0.019(3) 0.022(3) -0.001(3) 0.006(3) 0.001(3)
O38 0.021(3) 0.020(3) 0.025(3) -0.001(3) 0.012(3) -0.003(3)
O39 0.022(3) 0.025(3) 0.016(3) 0.001(2) 0.006(3) 0.002(3)
O40 0.013(3) 0.016(3) 0.016(3) 0.000(2) 0.002(2) 0.002(2)
O41 0.015(3) 0.016(3) 0.018(3) 0.003(2) 0.006(2) 0.004(2)
O42 0.014(3) 0.032(4) 0.014(3) 0.012(3) 0.001(2) 0.007(3)
O43 0.018(3) 0.018(3) 0.022(3) -0.002(3) 0.007(3) 0.004(3)
O44 0.027(4) 0.036(4) 0.027(4) 0.001(3) 0.008(3) -0.004(3)
O45 0.017(3) 0.020(3) 0.013(3) 0.001(2) 0.000(2) -0.002(3)
O46 0.022(3) 0.012(3) 0.025(3) 0.003(3) 0.003(3) 0.000(3)
O47 0.015(3) 0.031(4) 0.030(4) 0.001(3) 0.003(3) 0.002(3)
O48 0.024(3) 0.021(3) 0.022(3) -0.008(3) 0.007(3) -0.007(3)
O49 0.024(3) 0.018(3) 0.024(3) 0.002(3) 0.006(3) 0.006(3)
O50 0.021(3) 0.019(3) 0.020(3) 0.002(3) 0.001(3) -0.003(3)
O51 0.022(3) 0.021(3) 0.019(3) -0.002(3) 0.007(3) 0.001(3)
O52 0.039(4) 0.051(5) 0.033(4) 0.008(3) 0.017(3) -0.008(4)
O53 0.037(4) 0.029(4) 0.035(4) 0.004(3) 0.003(3) 0.008(3)
O54 0.016(3) 0.024(3) 0.018(3) 0.002(3) 0.005(2) 0.002(3)
O55 0.020(3) 0.021(3) 0.014(3) 0.001(2) 0.006(2) -0.003(3)
O56 0.014(3) 0.022(3) 0.018(3) -0.003(2) 0.003(3) 0.000(3)
O57 0.026(3) 0.021(3) 0.025(3) 0.000(3) 0.009(3) 0.001(3)
O58 0.022(3) 0.023(3) 0.027(3) -0.005(3) 0.000(3) -0.006(3)
O59 0.025(3) 0.014(3) 0.022(3) -0.001(3) 0.006(3) 0.000(3)
O60 0.019(3) 0.016(3) 0.018(3) -0.001(2) 0.004(3) 0.002(3)
O61 0.021(3) 0.011(3) 0.019(3) 0.000(2) 0.002(3) -0.001(2)
O62 0.016(3) 0.029(4) 0.017(3) 0.001(3) 0.004(3) 0.001(3)
O63 0.059(5) 0.024(4) 0.029(4) 0.004(3) -0.001(4) -0.009(4)
O64 0.014(3) 0.022(3) 0.019(3) 0.002(3) 0.009(2) -0.003(3)
O65 0.031(4) 0.028(4) 0.019(3) 0.000(3) 0.011(3) 0.001(3)
O66 0.014(3) 0.024(3) 0.032(4) 0.003(3) 0.008(3) 0.002(3)
O67 0.032(4) 0.050(4) 0.021(3) -0.001(3) 0.009(3) -0.002(3)
O68 0.022(3) 0.036(4) 0.022(4) 0.005(3) 0.005(3) -0.001(3)
O69 0.015(3) 0.020(3) 0.017(3) 0.003(2) -0.001(2) -0.002(3)
O70 0.015(3) 0.031(4) 0.021(3) -0.004(3) 0.008(3) -0.001(3)
O71 0.018(3) 0.014(3) 0.020(3) -0.001(2) 0.003(3) -0.004(3)
O72 0.033(4) 0.015(3) 0.038(4) -0.002(3) 0.012(3) 0.003(3)
O73 0.018(3) 0.028(3) 0.023(3) 0.001(3) 0.009(3) -0.003(3)
O74 0.024(3) 0.034(4) 0.015(3) -0.002(3) 0.008(3) -0.008(3)
N2 0.033(4) 0.037(5) 0.033(5) -0.011(4) 0.004(4) -0.008(4)
N6 0.031(4) 0.060(7) 0.040(6) -0.011(5) 0.008(4) -0.001(5)
N9 0.031(4) 0.067(7) 0.036(5) -0.006(5) 0.002(4) -0.014(5)
N10 0.040(5) 0.035(5) 0.049(6) 0.007(4) 0.011(5) 0.011(4)
C1 0.046(7) 0.041(7) 0.043(7) 0.003(6) 0.016(6) 0.014(6)
N11 0.043(6) 0.062(7) 0.049(6) -0.011(5) 0.012(5) -0.003(5)
N12 0.034(6) 0.112(11) 0.057(8) 0.031(7) 0.001(5) -0.018(7)
C2 0.039(8) 0.137(16) 0.047(8) -0.032(9) 0.002(7) 0.009(9)
C3 0.056(9) 0.041(7) 0.059(8) -0.009(6) -0.003(7) 0.006(6)
N4 0.034(5) 0.056(6) 0.038(5) 0.002(5) 0.009(4) 0.014(5)
N5 0.035(5) 0.043(6) 0.033(5) -0.004(4) 0.006(4) -0.007(4)
C4 0.048(7) 0.033(6) 0.041(7) -0.002(5) 0.018(6) 0.011(5)
C5 0.048(7) 0.024(6) 0.030(6) -0.001(4) -0.002(5) 0.008(5)
N7 0.065(7) 0.045(6) 0.037(5) 0.001(5) 0.019(5) -0.019(6)
N8 0.040(5) 0.091(9) 0.027(5) 0.013(5) 0.001(4) 0.012(6)
C6 0.041(6) 0.047(7) 0.039(7) 0.002(5) 0.004(5) 0.009(5)
C7 0.041(6) 0.032(6) 0.065(8) 0.023(6) 0.014(6) 0.012(5)
C8 0.065(8) 0.076(10) 0.063(9) -0.028(8) 0.021(8) -0.001(8)
C9 0.037(6) 0.057(8) 0.054(7) -0.002(6) 0.012(6) 0.009(6)
C10 0.047(7) 0.053(7) 0.040(7) 0.019(6) 0.013(6) 0.008(6)
C11 0.031(6) 0.077(10) 0.056(8) 0.000(7) 0.012(6) 0.008(7)
C12 0.054(8) 0.025(6) 0.055(8) 0.007(5) 0.009(6) -0.005(5)
C13 0.065(8) 0.060(8) 0.049(8) 0.010(7) 0.039(7) 0.021(8)
O75 0.035(4) 0.062(5) 0.032(4) -0.012(4) 0.013(3) 0.005(4)
O1W 0.120(8) 0.048(5) 0.049(5) 0.004(4) 0.011(6) 0.013(6)
N1 0.041(6) 0.041(6) 0.059(6) 0.009(5) 0.018(5) 0.009(5)
O2W 0.091(7) 0.058(6) 0.059(6) 0.003(4) 0.040(5) -0.011(5)
N3 0.036(6) 0.068(8) 0.091(9) -0.009(7) 0.025(6) 0.012(6)
C14 0.056(8) 0.046(7) 0.040(7) 0.011(6) -0.002(6) 0.004(6)
C15 0.041(7) 0.051(8) 0.051(8) -0.012(6) 0.007(6) 0.014(6)
C16 0.087(10) 0.035(7) 0.058(8) 0.009(6) 0.031(8) 0.034(7)
C17 0.059(8) 0.071(9) 0.027(6) 0.006(6) 0.010(6) 0.018(7)
C18 0.061(8) 0.104(12) 0.043(8) -0.002(8) -0.001(7) -0.014(9)
C19 0.056(8) 0.044(7) 0.060(8) -0.010(6) 0.022(7) -0.011(6)
C20 0.086(4) 0.091(4) 0.088(4) -0.002(2) 0.026(2) -0.001(2)
C21 0.032(7) 0.087(11) 0.069(10) 0.016(8) 0.001(7) -0.002(7)
C22 0.082(6) 0.105(7) 0.067(6) -0.002(6) 0.029(6) -0.021(6)
C23 0.062(8) 0.049(8) 0.075(9) 0.006(7) 0.043(8) 0.005(7)
C24 0.051(7) 0.037(7) 0.061(8) -0.012(6) 0.006(7) -0.012(6)
C25 0.082(11) 0.093(12) 0.130(15) 0.028(11) 0.081(12) 0.027(10)
C26 0.130(16) 0.106(13) 0.102(13) 0.052(11) 0.084(13) 0.060(12)
C27 0.032(7) 0.076(10) 0.072(10) 0.014(8) -0.005(6) 0.006(7)
C28 0.111(13) 0.062(9) 0.089(12) -0.018(8) 0.057(11) 0.009(9)
C29 0.034(8) 0.18(2) 0.082(11) -0.056(12) 0.014(8) -0.012(10)
C30 0.095(7) 0.114(7) 0.089(7) 0.022(6) 0.008(6) -0.031(7)
C31 0.072(9) 0.126(15) 0.040(8) 0.029(9) -0.014(7) -0.041(10)
C32 0.081(12) 0.107(14) 0.060(9) -0.022(9) 0.017(9) 0.041(11)
C33 0.090(12) 0.110(14) 0.087(12) -0.035(11) -0.003(10) 0.045(11)
C34 0.114(5) 0.118(5) 0.116(5) -0.003(2) 0.030(2) 0.000(2)
C35 0.109(4) 0.113(4) 0.108(4) 0.001(2) 0.028(2) -0.005(2)
C36 0.117(5) 0.122(5) 0.118(5) -0.003(2) 0.032(2) -0.001(2)

loop_
_atom_type_symbol
_atom_type_description
_atom_type_scat_dispersion_real
_atom_type_scat_dispersion_imag
_atom_type_scat_source
C C 0.0033 0.0016 'International Tables Vol C Tables 4.2.6.8 and 6.1.1.4'
Ca Ca 0.2262 0.3064 'International Tables Vol C Tables 4.2.6.8 and 6.1.1.4'
Cu Cu 0.3201 1.2651 'International Tables Vol C Tables 4.2.6.8 and 6.1.1.4'
Mo Mo -1.6832 0.6857 'International Tables Vol C Tables 4.2.6.8 and 6.1.1.4'
O O 0.0106 0.0060 'International Tables Vol C Tables 4.2.6.8 and 6.1.1.4'
P P 0.1023 0.0942 'International Tables Vol C Tables 4.2.6.8 and 6.1.1.4'
N N 0.0061 0.0033 'International Tables Vol C Tables 4.2.6.8 and 6.1.1.4'
H H 0.0000 0.0000 'International Tables Vol C Tables 4.2.6.8 and 6.1.1.4'

loop_
_geom_angle_atom_site_label_1
_geom_angle_atom_site_label_2
_geom_angle_atom_site_label_3
_geom_angle
_geom_angle_site_symmetry_1
_geom_angle_site_symmetry_3
O20 Mo1 O59 99.1(3) . .
O20 Mo1 O38 101.0(3) . .
O59 Mo1 O38 93.1(2) . .
O20 Mo1 O62 93.9(3) . .
O59 Mo1 O62 166.2(2) . .
O38 Mo1 O62 89.2(2) . .
O20 Mo1 O23 95.9(3) . .
O59 Mo1 O23 90.9(2) . .
O38 Mo1 O23 161.7(2) . .
O62 Mo1 O23 82.9(2) . .
O20 Mo1 O61 173.7(3) . .
O59 Mo1 O61 83.5(2) . .
O38 Mo1 O61 84.5(2) . .
O62 Mo1 O61 83.1(2) . .
O23 Mo1 O61 78.2(2) . .
O6 Mo2 O60 99.5(3) . .
O6 Mo2 O34 101.3(3) . .
O60 Mo2 O34 93.8(2) . .
O6 Mo2 O49 94.3(3) . .
O60 Mo2 O49 165.5(2) . .
O34 Mo2 O49 87.9(2) . .
O6 Mo2 O46 96.4(3) . .
O60 Mo2 O46 91.6(2) . .
O34 Mo2 O46 160.3(2) . .
O49 Mo2 O46 82.3(2) . .
O6 Mo2 O40 172.8(3) . .
O60 Mo2 O40 83.7(2) . .
O34 Mo2 O40 84.9(2) . .
O49 Mo2 O40 82.2(2) . .
O46 Mo2 O40 76.9(2) . .
O8 Mo3 O39 101.4(3) . .
O8 Mo3 O32 101.2(3) . .
O39 Mo3 O32 93.2(2) . .
O8 Mo3 O14 99.2(3) . .
O39 Mo3 O14 158.1(2) . .
O32 Mo3 O14 89.9(2) . .
O8 Mo3 O16 91.8(3) . .
O39 Mo3 O16 89.3(2) . .
O32 Mo3 O16 166.0(2) . .
O14 Mo3 O16 82.8(2) . .
O8 Mo3 O45 168.0(2) . .
O39 Mo3 O45 85.7(2) . .
O32 Mo3 O45 88.0(2) . .
O14 Mo3 O45 72.8(2) . .
O16 Mo3 O45 78.5(2) . .
O13 Mo4 O1 104.3(3) . .
O13 Mo4 O15 99.8(3) . .
O1 Mo4 O15 100.1(3) . .
O13 Mo4 O24 97.7(3) . .
O1 Mo4 O24 96.0(3) . .
O15 Mo4 O24 152.5(2) . .
O13 Mo4 O41 166.6(3) . .
O1 Mo4 O41 89.0(3) . .
O15 Mo4 O41 75.7(2) . .
O24 Mo4 O41 82.5(2) . .
O13 Mo4 O43 92.2(3) . .
O1 Mo4 O43 163.5(3) . .
O15 Mo4 O43 77.6(2) . .
O24 Mo4 O43 80.7(2) . .
O41 Mo4 O43 74.51(18) . .
O13 Mo4 Ca1 125.9(2) . .
O1 Mo4 Ca1 122.8(2) . .
O15 Mo4 Ca1 50.54(17) . .
O24 Mo4 Ca1 101.93(16) . .
O41 Mo4 Ca1 41.77(13) . .
O43 Mo4 Ca1 43.58(14) . .
O3 Mo5 O60 99.1(3) . .
O3 Mo5 O39 101.9(3) . .
O60 Mo5 O39 91.3(2) . .
O3 Mo5 O29 94.3(3) . .
O60 Mo5 O29 166.3(2) . .
O39 Mo5 O29 88.5(2) . .
O3 Mo5 O21 96.6(3) . .
O60 Mo5 O21 92.4(2) . .
O39 Mo5 O21 160.3(2) . .
O29 Mo5 O21 83.3(2) . .
O3 Mo5 O31 173.7(3) . .
O60 Mo5 O31 83.2(2) . .
O39 Mo5 O31 83.8(2) . .
O29 Mo5 O31 83.2(2) . .
O21 Mo5 O31 77.5(2) . .
O12 Mo6 O32 100.5(3) . .
O12 Mo6 O34 101.1(3) . .
O32 Mo6 O34 91.2(2) . .
O12 Mo6 O17 101.1(3) . .
O32 Mo6 O17 93.6(2) . .
O34 Mo6 O17 156.1(2) . .
O12 Mo6 O22 91.7(3) . .
O32 Mo6 O22 167.8(2) . .
O34 Mo6 O22 87.0(2) . .
O17 Mo6 O22 83.5(2) . .
O12 Mo6 O69 169.2(2) . .
O32 Mo6 O69 88.8(2) . .
O34 Mo6 O69 84.1(2) . .
O17 Mo6 O69 72.5(2) . .
O22 Mo6 O69 79.1(2) . .
O10 Mo7 O68 103.0(3) . .
O10 Mo7 O15 98.0(3) . .
O68 Mo7 O15 98.7(3) . .
O10 Mo7 O19 96.2(3) . .
O68 Mo7 O19 95.5(3) . .
O15 Mo7 O19 157.1(2) . .
O10 Mo7 O7 164.6(2) . .
O68 Mo7 O7 92.2(3) . .
O15 Mo7 O7 77.2(2) . .
O19 Mo7 O7 84.3(2) . .
O10 Mo7 O35 91.3(2) . .
O68 Mo7 O35 165.7(3) . .
O15 Mo7 O35 78.0(2) . .
O19 Mo7 O35 83.7(2) . .
O7 Mo7 O35 73.46(19) . .
O10 Mo7 Ca1 123.7(2) . .
O68 Mo7 Ca1 125.7(2) . .
O15 Mo7 Ca1 52.58(16) . .
O19 Mo7 Ca1 104.48(17) . .
O7 Mo7 Ca1 42.16(14) . .
O35 Mo7 Ca1 41.78(14) . .
O4 Mo8 O26 100.2(3) . .
O4 Mo8 O25 101.8(3) . .
O26 Mo8 O25 92.4(2) . .
O4 Mo8 O17 102.7(3) . .
O26 Mo8 O17 91.6(2) . .
O25 Mo8 O17 154.0(2) . .
O4 Mo8 O28 93.6(3) . .
O26 Mo8 O28 166.0(3) . .
O25 Mo8 O28 87.3(2) . .
O17 Mo8 O28 82.8(2) . .
O4 Mo8 O69 170.6(2) . .
O26 Mo8 O69 87.4(2) . .
O25 Mo8 O69 83.3(2) . .
O17 Mo8 O69 71.3(2) . .
O28 Mo8 O69 78.7(2) . .
O5 Mo9 O16 104.6(3) . .
O5 Mo9 O37 103.8(3) . .
O16 Mo9 O37 96.6(2) . .
O5 Mo9 O66 96.6(3) . .
O16 Mo9 O66 155.5(2) . .
O37 Mo9 O66 90.1(2) . .
O5 Mo9 O47 96.8(3) . .
O16 Mo9 O47 88.9(3) . .
O37 Mo9 O47 156.5(3) . .
O66 Mo9 O47 76.3(2) . .
O5 Mo9 O64 163.3(2) . .
O16 Mo9 O64 86.5(2) . .
O37 Mo9 O64 86.9(2) . .
O66 Mo9 O64 70.3(2) . .
O47 Mo9 O64 70.5(2) . .
O9 Mo10 O49 104.2(3) . .
O9 Mo10 O74 102.9(3) . .
O49 Mo10 O74 100.7(3) . .
O9 Mo10 O54 97.3(3) . .
O49 Mo10 O54 150.9(2) . .
O74 Mo10 O54 93.2(2) . .
O9 Mo10 O51 96.1(3) . .
O49 Mo10 O51 85.8(2) . .
O74 Mo10 O51 157.6(2) . .
O54 Mo10 O51 72.5(2) . .
O9 Mo10 O55 169.7(3) . .
O49 Mo10 O55 85.9(2) . .
O74 Mo10 O55 76.5(2) . .
O54 Mo10 O55 72.50(19) . .
O51 Mo10 O55 82.59(19) . .
O11 Mo11 O26 100.2(3) . .
O11 Mo11 O38 103.0(3) . .
O26 Mo11 O38 92.1(2) . .
O11 Mo11 O14 99.2(3) . .
O26 Mo11 O14 91.4(2) . .
O38 Mo11 O14 156.4(2) . .
O11 Mo11 O37 92.8(3) . .
O26 Mo11 O37 167.0(3) . .
O38 Mo11 O37 86.5(2) . .
O14 Mo11 O37 84.9(2) . .
O11 Mo11 O45 168.2(2) . .
O26 Mo11 O45 88.2(2) . .
O38 Mo11 O45 84.7(2) . .
O14 Mo11 O45 72.1(2) . .
O37 Mo11 O45 78.7(2) . .
O67 Mo12 O28 105.7(3) . .
O67 Mo12 O22 104.9(3) . .
O28 Mo12 O22 97.8(3) . .
O67 Mo12 O65 95.4(3) . .
O28 Mo12 O65 90.6(3) . .
O22 Mo12 O65 154.9(3) . .
O67 Mo12 O74 94.7(3) . .
O28 Mo12 O74 156.4(3) . .
O22 Mo12 O74 88.1(3) . .
O65 Mo12 O74 75.5(2) . .
O67 Mo12 O55 161.4(2) . .
O28 Mo12 O55 87.4(2) . .
O22 Mo12 O55 85.8(2) . .
O65 Mo12 O55 70.9(2) . .
O74 Mo12 O55 70.13(19) . .
O72 Mo13 O59 98.5(3) . .
O72 Mo13 O25 101.5(3) . .
O59 Mo13 O25 92.3(2) . .
O72 Mo13 O57 94.7(3) . .
O59 Mo13 O57 166.3(2) . .
O25 Mo13 O57 88.9(2) . .
O72 Mo13 O50 95.5(3) . .
O59 Mo13 O50 93.6(2) . .
O25 Mo13 O50 161.0(2) . .
O57 Mo13 O50 81.2(2) . .
O72 Mo13 O71 172.7(3) . .
O59 Mo13 O71 84.3(2) . .
O25 Mo13 O71 85.2(2) . .
O57 Mo13 O71 82.1(2) . .
O50 Mo13 O71 77.5(2) . .
O36 Mo14 O29 104.1(3) . .
O36 Mo14 O47 102.3(3) . .
O29 Mo14 O47 100.4(3) . .
O36 Mo14 O70 98.4(3) . .
O29 Mo14 O70 150.2(2) . .
O47 Mo14 O70 93.4(2) . .
O36 Mo14 O73 96.1(3) . .
O29 Mo14 O73 85.2(2) . .
O47 Mo14 O73 158.7(2) . .
O70 Mo14 O73 73.2(2) . .
O36 Mo14 O64 170.3(2) . .
O29 Mo14 O64 85.6(2) . .
O47 Mo14 O64 75.3(2) . .
O70 Mo14 O64 72.5(2) . .
O73 Mo14 O64 84.74(19) . .
O2 Mo15 O44 103.4(3) . .
O2 Mo15 O24 105.6(3) . .
O44 Mo15 O24 101.9(3) . .
O2 Mo15 O54 98.9(3) . .
O44 Mo15 O54 100.5(3) . .
O24 Mo15 O54 141.6(2) . .
O2 Mo15 O33 86.6(3) . .
O44 Mo15 O33 166.7(3) . .
O24 Mo15 O33 83.3(2) . .
O54 Mo15 O33 69.0(2) . .
O2 Mo15 O51 166.1(3) . .
O44 Mo15 O51 86.1(3) . .
O24 Mo15 O51 81.7(2) . .
O54 Mo15 O51 69.1(2) . .
O33 Mo15 O51 82.54(19) . .
O18 Mo16 O57 104.7(3) . .
O18 Mo16 O65 102.7(3) . .
O57 Mo16 O65 100.1(3) . .
O18 Mo16 O54 98.7(3) . .
O57 Mo16 O54 149.8(2) . .
O65 Mo16 O54 93.1(2) . .
O18 Mo16 O33 96.4(3) . .
O57 Mo16 O33 85.9(2) . .
O65 Mo16 O33 157.7(2) . .
O54 Mo16 O33 72.6(2) . .
O18 Mo16 O55 170.4(2) . .
O57 Mo16 O55 85.0(2) . .
O65 Mo16 O55 75.6(2) . .
O54 Mo16 O55 72.11(19) . .
O33 Mo16 O55 83.7(2) . .
O30 Mo17 O62 103.9(3) . .
O30 Mo17 O66 102.3(3) . .
O62 Mo17 O66 99.4(3) . .
O30 Mo17 O70 99.6(3) . .
O62 Mo17 O70 151.1(2) . .
O66 Mo17 O70 91.9(2) . .
O30 Mo17 O56 97.0(3) . .
O62 Mo17 O56 86.2(2) . .
O66 Mo17 O56 157.9(2) . .
O70 Mo17 O56 74.2(2) . .
O30 Mo17 O64 170.6(3) . .
O62 Mo17 O64 85.3(2) . .
O66 Mo17 O64 74.2(2) . .
O70 Mo17 O64 72.1(2) . .
O56 Mo17 O64 85.03(19) . .
O75 Mo18 O52 101.8(3) . .
O75 Mo18 O19 103.2(3) . .
O52 Mo18 O19 104.0(3) . .
O75 Mo18 O70 102.8(3) . .
O52 Mo18 O70 99.4(3) . .
O19 Mo18 O70 140.3(2) . .
O75 Mo18 O73 86.5(3) . .
O52 Mo18 O73 167.9(3) . .
O19 Mo18 O73 82.4(2) . .
O70 Mo18 O73 69.9(2) . .
O75 Mo18 O56 169.9(3) . .
O52 Mo18 O56 85.9(3) . .
O19 Mo18 O56 81.0(2) . .
O70 Mo18 O56 69.2(2) . .
O73 Mo18 O56 85.02(18) . .
O42 Cu1 O48 178.6(2) . 2_647
O42 Cu1 O48 178.6(2) . 2_647
O48 Cu1 O48 0.0(5) 2_647 2_647
O42 Cu1 O53 83.5(2) . .
O48 Cu1 O53 97.4(2) 2_647 .
O48 Cu1 O53 97.4(2) 2_647 .
O42 Cu1 O63 97.9(2) . .
O48 Cu1 O63 81.3(2) 2_647 .
O48 Cu1 O63 81.3(2) 2_647 .
O53 Cu1 O63 173.5(3) . .
O42 Cu1 O68 90.5(2) . .
O48 Cu1 O68 88.2(2) 2_647 .
O48 Cu1 O68 88.2(2) 2_647 .
O53 Cu1 O68 98.2(2) . .
O63 Cu1 O68 88.1(2) . .
O42 Cu1 O10 89.3(2) . 2_647
O48 Cu1 O10 91.8(2) 2_647 2_647
O48 Cu1 O10 91.8(2) 2_647 2_647
O53 Cu1 O10 88.9(2) . 2_647
O63 Cu1 O10 84.8(2) . 2_647
O68 Cu1 O10 172.8(2) . 2_647
O35 Ca1 O7 65.93(18) . .
O35 Ca1 O41 114.70(19) . .
O7 Ca1 O41 79.94(18) . .
O35 Ca1 O31 73.89(18) . .
O7 Ca1 O31 103.58(18) . .
O41 Ca1 O31 171.33(19) . .
O35 Ca1 O40 119.71(19) . .
O7 Ca1 O40 171.92(19) . .
O41 Ca1 O40 101.55(17) . .
O31 Ca1 O40 73.86(17) . .
O35 Ca1 O61 103.45(18) . .
O7 Ca1 O61 73.17(18) . .
O41 Ca1 O61 117.90(19) . .
O31 Ca1 O61 56.75(17) . .
O40 Ca1 O61 99.32(18) . .
O35 Ca1 O43 79.19(18) . .
O7 Ca1 O43 114.69(19) . .
O41 Ca1 O43 66.78(17) . .
O31 Ca1 O43 117.69(19) . .
O40 Ca1 O43 72.93(18) . .
O61 Ca1 O43 171.95(19) . .
O35 Ca1 O71 173.6(2) . .
O7 Ca1 O71 117.47(19) . .
O41 Ca1 O71 71.61(18) . .
O31 Ca1 O71 99.82(18) . .
O40 Ca1 O71 56.33(17) . .
O61 Ca1 O71 73.34(17) . .
O43 Ca1 O71 103.26(17) . .
O35 Ca1 O15 57.82(17) . .
O7 Ca1 O15 57.12(16) . .
O41 Ca1 O15 56.89(17) . .
O31 Ca1 O15 131.68(17) . .
O40 Ca1 O15 130.33(17) . .
O61 Ca1 O15 130.29(17) . .
O43 Ca1 O15 57.58(17) . .
O71 Ca1 O15 128.50(17) . .
O35 Ca1 P5 89.64(14) . .
O7 Ca1 P5 89.27(14) . .
O41 Ca1 P5 145.53(15) . .
O31 Ca1 P5 28.44(13) . .
O40 Ca1 P5 85.09(13) . .
O61 Ca1 P5 28.37(13) . .
O43 Ca1 P5 145.53(15) . .
O71 Ca1 P5 85.07(13) . .
O15 Ca1 P5 139.48(11) . .
O35 Ca1 P6 147.18(15) . .
O7 Ca1 P6 145.03(15) . .
O41 Ca1 P6 88.07(14) . .
O31 Ca1 P6 84.61(13) . .
O40 Ca1 P6 28.19(13) . .
O61 Ca1 P6 84.09(13) . .
O43 Ca1 P6 89.67(14) . .
O71 Ca1 P6 28.28(13) . .
O15 Ca1 P6 138.20(11) . .
P5 Ca1 P6 82.28(6) . .
O35 Ca1 Mo7 37.46(14) . .
O7 Ca1 Mo7 37.50(13) . .
O41 Ca1 Mo7 82.48(13) . .
O31 Ca1 Mo7 105.19(13) . .
O40 Ca1 Mo7 150.36(14) . .
O61 Ca1 Mo7 104.63(13) . .
O43 Ca1 Mo7 82.15(13) . .
O71 Ca1 Mo7 148.26(14) . .
O15 Ca1 Mo7 31.20(9) . .
P5 Ca1 Mo7 108.30(6) . .
P6 Ca1 Mo7 169.36(6) . .
O43 P1 O46 112.0(3) . .
O43 P1 O51 110.4(3) . .
O46 P1 O51 111.8(3) . .
O43 P1 O58 106.9(3) . .
O46 P1 O58 107.8(3) . .
O51 P1 O58 107.7(3) . .
O21 P2 O35 109.8(3) . .
O21 P2 O48 108.3(3) . .
O35 P2 O48 110.0(3) . .
O21 P2 O73 110.7(3) . .
O35 P2 O73 108.2(3) . .
O48 P2 O73 109.8(3) . .
O42 P3 O7 110.0(3) . .
O42 P3 O23 108.7(3) . .
O7 P3 O23 109.4(3) . .
O42 P3 O56 110.4(3) . .
O7 P3 O56 107.7(3) . .
O23 P3 O56 110.7(3) . .
O50 P4 O41 113.0(3) . .
O50 P4 O33 112.7(3) . .
O41 P4 O33 109.6(3) . .
O50 P4 O27 105.5(3) . .
O41 P4 O27 108.3(3) . .
O33 P4 O27 107.4(3) . .
O61 P5 O31 106.6(3) . .
O61 P5 O45 111.4(3) . .
O31 P5 O45 111.1(3) . .
O61 P5 O64 110.6(3) . .
O31 P5 O64 110.3(3) . .
O45 P5 O64 106.9(3) . .
O61 P5 Ca1 53.8(2) . .
O31 P5 Ca1 53.0(2) . .
O45 P5 Ca1 124.1(2) . .
O64 P5 Ca1 129.0(2) . .
O40 P6 O71 106.3(3) . .
O40 P6 O69 111.8(3) . .
O71 P6 O69 111.7(3) . .
O40 P6 O55 110.1(3) . .
O71 P6 O55 110.0(3) . .
O69 P6 O55 107.0(3) . .
O40 P6 Ca1 52.9(2) . .
O71 P6 Ca1 53.7(2) . .
O69 P6 Ca1 122.8(2) . .
O55 P6 Ca1 130.2(2) . .
P3 O7 Mo7 121.5(3) . .
P3 O7 Ca1 132.0(3) . .
Mo7 O7 Ca1 100.3(2) . .
Mo7 O10 Cu1 131.5(3) . 2_657
Mo3 O14 Mo11 119.7(3) . .
Mo4 O15 Mo7 164.4(3) . .
Mo4 O15 Ca1 99.3(2) . .
Mo7 O15 Ca1 96.23(19) . .
Mo9 O16 Mo3 140.4(3) . .
Mo6 O17 Mo8 123.1(3) . .
Mo18 O19 Mo7 158.5(3) . .
P2 O21 Mo5 135.6(3) . .
Mo12 O22 Mo6 138.2(3) . .
P3 O23 Mo1 134.1(3) . .
Mo15 O24 Mo4 160.0(3) . .
Mo13 O25 Mo8 160.5(3) . .
Mo11 O26 Mo8 169.9(4) . .
Mo12 O28 Mo8 139.3(3) . .
Mo14 O29 Mo5 148.7(3) . .
P5 O31 Mo5 129.1(3) . .
P5 O31 Ca1 98.6(3) . .
Mo5 O31 Ca1 132.1(2) . .
Mo6 O32 Mo3 169.3(4) . .
P4 O33 Mo16 135.5(3) . .
P4 O33 Mo15 125.2(3) . .
Mo16 O33 Mo15 98.4(2) . .
Mo2 O34 Mo6 159.9(3) . .
P2 O35 Mo7 122.8(3) . .
P2 O35 Ca1 130.7(3) . .
Mo7 O35 Ca1 100.8(2) . .
Mo9 O37 Mo11 139.1(3) . .
Mo1 O38 Mo11 159.8(3) . .
Mo3 O39 Mo5 159.2(3) . .
P6 O40 Mo2 127.8(3) . .
P6 O40 Ca1 98.9(3) . .
Mo2 O40 Ca1 132.6(2) . .
P4 O41 Mo4 123.6(3) . .
P4 O41 Ca1 129.7(3) . .
Mo4 O41 Ca1 100.3(2) . .
P3 O42 Cu1 126.4(3) . .
P1 O43 Mo4 125.9(3) . .
P1 O43 Ca1 125.7(3) . .
Mo4 O43 Ca1 98.2(2) . .
P5 O45 Mo3 128.6(3) . .
P5 O45 Mo11 128.6(3) . .
Mo3 O45 Mo11 95.33(19) . .
P1 O46 Mo2 133.4(3) . .
Mo14 O47 Mo9 123.6(3) . .
P2 O48 Cu1 126.0(3) . 2_657
Mo10 O49 Mo2 148.4(3) . .
P4 O50 Mo13 132.6(3) . .
P1 O51 Mo10 135.6(3) . .
P1 O51 Mo15 123.6(3) . .
Mo10 O51 Mo15 98.1(2) . .
Mo15 O54 Mo16 113.1(2) . .
Mo15 O54 Mo10 112.3(3) . .
Mo16 O54 Mo10 115.9(2) . .
P6 O55 Mo10 126.1(3) . .
P6 O55 Mo16 126.3(3) . .
Mo10 O55 Mo16 94.09(17) . .
P6 O55 Mo12 120.2(3) . .
Mo10 O55 Mo12 90.19(17) . .
Mo16 O55 Mo12 89.36(17) . .
P3 O56 Mo17 137.2(3) . .
P3 O56 Mo18 124.6(3) . .
Mo17 O56 Mo18 97.2(2) . .
Mo16 O57 Mo13 149.1(3) . .
Mo13 O59 Mo1 170.4(4) . .
Mo2 O60 Mo5 171.0(3) . .
P5 O61 Mo1 128.7(3) . .
P5 O61 Ca1 97.9(3) . .
Mo1 O61 Ca1 133.2(2) . .
Mo17 O62 Mo1 148.3(3) . .
P5 O64 Mo14 126.9(3) . .
P5 O64 Mo9 120.3(3) . .
Mo14 O64 Mo9 89.87(17) . .
P5 O64 Mo17 126.0(3) . .
Mo14 O64 Mo17 93.55(17) . .
Mo9 O64 Mo17 89.47(16) . .
Mo16 O65 Mo12 122.8(3) . .
Mo17 O66 Mo9 124.8(3) . .
Mo7 O68 Cu1 130.2(3) . .
P6 O69 Mo6 129.8(3) . .
P6 O69 Mo8 129.2(3) . .
Mo6 O69 Mo8 92.94(19) . .
Mo18 O70 Mo17 112.7(3) . .
Mo18 O70 Mo14 112.1(3) . .
Mo17 O70 Mo14 117.0(3) . .
P6 O71 Mo13 128.4(3) . .
P6 O71 Ca1 98.0(3) . .
Mo13 O71 Ca1 132.9(2) . .
P2 O73 Mo14 137.1(4) . .
P2 O73 Mo18 124.4(3) . .
Mo14 O73 Mo18 97.6(2) . .
Mo10 O74 Mo12 122.1(3) . .
C4 N2 C24 108.2(9) . .
C4 N2 C6 124.2(9) . .
C24 N2 C6 127.5(9) . .
C13 N6 C17 107.2(10) . .
C13 N6 C8 121.9(11) . .
C17 N6 C8 130.9(11) . .
C21 N9 C3 107.6(10) . .
C21 N9 C20 123.4(12) . .
C3 N9 C20 128.9(12) . .
C1 N10 C15 109.2(10) . .
C1 N10 C16 125.1(9) . .
C15 N10 C16 125.5(10) . .
N11 C1 N10 109.6(10) . .
C1 N11 C27 108.2(10) . .
C21 N12 C2 107.3(12) . .
C3 C2 N12 108.0(13) . .
C2 C3 N9 107.2(13) . .
C4 N4 C12 109.2(9) . .
C5 N5 C7 108.2(9) . .
C5 N5 C19 126.4(10) . .
C7 N5 C19 125.4(9) . .
N2 C4 N4 107.9(9) . .
N5 C5 N7 109.5(10) . .
C5 N7 C9 106.3(9) . .
C13 N8 C11 110.0(10) . .
N2 C6 C10 111.8(8) . .
C9 C7 N5 107.8(9) . .
C31 C8 N6 111.9(11) . .
C7 C9 N7 108.1(9) . .
C6 C10 C18 117.8(10) . .
C17 C11 N8 105.3(12) . .
C24 C12 N4 105.7(10) . .
N6 C13 N8 106.7(11) . .
C14 N1 C26 106.8(11) . .
C14 N1 C23 130.5(10) . .
C26 N1 C23 122.6(11) . .
C14 N3 C25 108.1(11) . .
N3 C14 N1 111.1(11) . .
C27 C15 N10 107.5(11) . .
C32 C16 N10 114.4(11) . .
C11 C17 N6 110.8(12) . .
C33 C18 C10 108.7(11) . .
C22 C19 N5 113.3(10) . .
N9 C20 C36 109.9(12) . .
N12 C21 N9 109.9(13) . .
C19 C22 C35 119.6(13) . .
N1 C23 C28 112.0(11) . .
C12 C24 N2 108.9(10) . .
N3 C25 C26 109.8(12) . .
C25 C26 N1 104.1(13) . .
C15 C27 N11 105.5(11) . .
C23 C28 C33 107.7(13) . .
C32 C29 C34 117.4(16) . .
C35 C30 C31 115.3(14) . .
C8 C31 C30 113.7(13) . .
C29 C32 C16 114.3(13) . .
C18 C33 C28 112.7(13) . .
C36 C34 C29 134.1(18) . .
C30 C35 C22 128.4(16) . .
C34 C36 C20 148.7(18) . .

loop_
_geom_bond_atom_site_label_1
_geom_bond_atom_site_label_2
_geom_bond_distance
_geom_bond_site_symmetry_2
Mo1 O20 1.700(6) .
Mo1 O59 1.888(5) .
Mo1 O38 1.901(6) .
Mo1 O62 2.060(5) .
Mo1 O23 2.078(6) .
Mo1 O61 2.278(5) .
Mo2 O6 1.692(6) .
Mo2 O60 1.871(5) .
Mo2 O34 1.892(6) .
Mo2 O49 2.055(5) .
Mo2 O46 2.094(6) .
Mo2 O40 2.296(5) .
Mo3 O8 1.700(6) .
Mo3 O39 1.888(6) .
Mo3 O32 1.913(5) .
Mo3 O14 1.982(6) .
Mo3 O16 2.119(6) .
Mo3 O45 2.305(5) .
Mo4 O13 1.701(6) .
Mo4 O1 1.712(6) .
Mo4 O15 1.904(5) .
Mo4 O24 1.968(5) .
Mo4 O41 2.333(6) .
Mo4 O43 2.335(6) .
Mo4 Ca1 3.737(2) .
Mo5 O3 1.708(6) .
Mo5 O60 1.880(5) .
Mo5 O39 1.922(6) .
Mo5 O29 2.028(5) .
Mo5 O21 2.055(6) .
Mo5 O31 2.283(6) .
Mo6 O12 1.699(6) .
Mo6 O32 1.881(5) .
Mo6 O34 1.917(6) .
Mo6 O17 1.925(6) .
Mo6 O22 2.127(6) .
Mo6 O69 2.321(5) .
Mo7 O10 1.718(6) .
Mo7 O68 1.731(6) .
Mo7 O15 1.906(5) .
Mo7 O19 1.948(5) .
Mo7 O7 2.264(5) .
Mo7 O35 2.265(6) .
Mo7 Ca1 3.659(2) .
Mo8 O4 1.697(6) .
Mo8 O26 1.904(6) .
Mo8 O25 1.922(6) .
Mo8 O17 1.940(6) .
Mo8 O28 2.139(5) .
Mo8 O69 2.366(5) .
Mo9 O5 1.709(5) .
Mo9 O16 1.811(6) .
Mo9 O37 1.823(6) .
Mo9 O66 2.085(6) .
Mo9 O47 2.101(6) .
Mo9 O64 2.457(5) .
Mo10 O9 1.693(6) .
Mo10 O49 1.797(5) .
Mo10 O74 1.810(6) .
Mo10 O54 2.102(6) .
Mo10 O51 2.171(6) .
Mo10 O55 2.412(5) .
Mo11 O11 1.680(6) .
Mo11 O26 1.887(6) .
Mo11 O38 1.903(6) .
Mo11 O14 1.984(6) .
Mo11 O37 2.104(5) .
Mo11 O45 2.335(5) .
Mo12 O67 1.702(6) .
Mo12 O28 1.794(5) .
Mo12 O22 1.824(6) .
Mo12 O65 2.093(6) .
Mo12 O74 2.136(6) .
Mo12 O55 2.467(5) .
Mo13 O72 1.689(6) .
Mo13 O59 1.870(5) .
Mo13 O25 1.882(6) .
Mo13 O57 2.081(5) .
Mo13 O50 2.105(6) .
Mo13 O71 2.274(6) .
Mo14 O36 1.699(6) .
Mo14 O29 1.815(6) .
Mo14 O47 1.820(6) .
Mo14 O70 2.098(6) .
Mo14 O73 2.173(6) .
Mo14 O64 2.439(6) .
Mo15 O2 1.705(6) .
Mo15 O44 1.717(6) .
Mo15 O24 1.870(6) .
Mo15 O54 2.042(5) .
Mo15 O33 2.382(6) .
Mo15 O51 2.383(6) .
Mo16 O18 1.692(6) .
Mo16 O57 1.783(6) .
Mo16 O65 1.835(6) .
Mo16 O54 2.088(6) .
Mo16 O33 2.167(6) .
Mo16 O55 2.441(5) .
Mo17 O30 1.695(6) .
Mo17 O62 1.779(6) .
Mo17 O66 1.819(6) .
Mo17 O70 2.091(6) .
Mo17 O56 2.145(6) .
Mo17 O64 2.461(5) .
Mo18 O75 1.710(7) .
Mo18 O52 1.714(6) .
Mo18 O19 1.865(5) .
Mo18 O70 2.038(5) .
Mo18 O73 2.382(6) .
Mo18 O56 2.429(6) .
Cu1 O42 1.948(6) .
Cu1 O48 1.955(6) 2_647
Cu1 O48 1.955(6) 2_647
Cu1 O53 2.122(6) .
Cu1 O63 2.194(6) .
Cu1 O68 2.207(6) .
Cu1 O10 2.210(6) 2_647
Ca1 O35 2.482(6) .
Ca1 O7 2.497(6) .
Ca1 O41 2.530(6) .
Ca1 O31 2.578(6) .
Ca1 O40 2.596(6) .
Ca1 O61 2.600(6) .
Ca1 O43 2.603(6) .
Ca1 O71 2.615(6) .
Ca1 O15 2.923(6) .
Ca1 P5 3.193(3) .
Ca1 P6 3.213(3) .
P1 O43 1.518(6) .
P1 O46 1.526(6) .
P1 O51 1.566(6) .
P1 O58 1.590(6) .
P2 O21 1.542(6) .
P2 O35 1.547(6) .
P2 O48 1.550(6) .
P2 O73 1.575(6) .
P3 O42 1.530(6) .
P3 O7 1.555(6) .
P3 O23 1.563(6) .
P3 O56 1.576(6) .
P4 O50 1.511(6) .
P4 O41 1.526(6) .
P4 O33 1.566(6) .
P4 O27 1.596(6) .
P5 O61 1.531(6) .
P5 O31 1.537(6) .
P5 O45 1.564(5) .
P5 O64 1.581(5) .
P6 O40 1.537(6) .
P6 O71 1.537(6) .
P6 O69 1.547(5) .
P6 O55 1.600(5) .
O10 Cu1 2.210(6) 2_657
O48 Cu1 1.955(6) 2_657
N2 C4 1.332(12) .
N2 C24 1.374(14) .
N2 C6 1.490(12) .
N6 C13 1.347(14) .
N6 C17 1.362(15) .
N6 C8 1.510(14) .
N9 C21 1.329(15) .
N9 C3 1.361(14) .
N9 C20 1.457(13) .
N10 C1 1.327(13) .
N10 C15 1.360(13) .
N10 C16 1.485(14) .
C1 N11 1.291(13) .
N11 C27 1.425(15) .
N12 C21 1.287(15) .
N12 C2 1.383(17) .
C2 C3 1.313(17) .
N4 C4 1.333(12) .
N4 C12 1.394(13) .
N5 C5 1.316(12) .
N5 C7 1.364(12) .
N5 C19 1.497(12) .
C5 N7 1.353(13) .
N7 C9 1.375(14) .
N8 C13 1.348(15) .
N8 C11 1.371(15) .
C6 C10 1.523(14) .
C7 C9 1.336(14) .
C8 C31 1.439(17) .
C10 C18 1.556(16) .
C11 C17 1.315(16) .
C12 C24 1.332(15) .
N1 C14 1.326(14) .
N1 C26 1.389(15) .
N1 C23 1.475(13) .
N3 C14 1.295(13) .
N3 C25 1.311(17) .
C15 C27 1.348(17) .
C16 C32 1.478(19) .
C18 C33 1.420(17) .
C19 C22 1.458(15) .
C20 C36 1.477(19) .
C22 C35 1.509(19) .
C23 C28 1.490(17) .
C25 C26 1.375(19) .
C28 C33 1.586(17) .
C29 C32 1.41(2) .
C29 C34 1.425(19) .
C30 C35 1.343(18) .
C30 C31 1.540(18) .
C34 C36 1.264(9) .

loop_
_geom_hbond_atom_site_label_D
_geom_hbond_atom_site_label_H
_geom_hbond_atom_site_label_A
_geom_hbond_distance_DH
_geom_hbond_distance_HA
_geom_hbond_distance_DA
_geom_hbond_angle_DHA
_geom_hbond_site_symmetry_A
N3 H3A O58 0.86 2.50 2.944(12) 112.8 2_646
N3 H3A O13 0.86 2.47 2.987(11) 119.5 2_646
O2W H2WA O67 0.85 2.51 3.050(10) 122.2 2_656
N8 H8 O14 0.86 2.14 2.930(11) 151.7 1_655
N7 H7A O23 0.86 2.23 3.074(11) 168.3 2_656
O63 H63B O10 0.85 2.82 2.969(9) 91.4 2_647
O53 H53A O43 0.85 2.31 3.069(8) 148.6 2_647
N4 H4A O14 0.86 2.09 2.951(10) 179.4 .
O63 H63A O15 0.85 2.57 3.311(9) 146.4 .
O63 H63A O1 0.85 2.52 3.196(9) 137.7 .
O63 H63A O41 0.85 2.38 3.053(8) 136.8 .
O53 H53B O68 0.85 3.22 3.273(9) 85.7 .
